data_2310431
loop_
_publ_author_name
'Larson, A.C.'
'Cromer, D.T.'

_publ_section_title
;
 The crystal structure of Zr (I O3)4
;
_journal_name_full 'Acta Crystallographica (1,1948-23,1967)'
_journal_page_first 128
_journal_page_last 132
_journal_volume 14
_journal_year 1961
_chemical_formula_sum 'I4 O12 Zr'
_chemical_name_systematic 'Zr (I O3)4'
_space_group_IT_number 85
_symmetry_space_group_name_Hall '-P 4a'
_symmetry_space_group_name_H-M 'P 4/n :2'
_cell_angle_alpha 90
_cell_angle_beta 90
_cell_angle_gamma 90
_cell_formula_units_Z 2
_cell_length_a 8.38
_cell_length_b 8.38
_cell_length_c 7.49
_cell_volume 525.981
_citation_journal_id_ASTM ACCRA9
_cod_data_source_file Larson_ACCRA9_1961_1440.cif
_cod_data_source_block I4O12Zr1
_cod_original_cell_volume 525.9808
_cod_original_formula_sum 'I4 O12 Zr1'
_cod_database_code 2310431

loop_
_symmetry_equiv_pos_as_xyz
x,y,z
-y+1/2,x,z
-x+1/2,-y+1/2,z
y,-x+1/2,z
-x,-y,-z
y-1/2,-x,-z
x-1/2,y-1/2,-z
-y,x-1/2,-z

loop_
_atom_site_label
_atom_site_type_symbol
_atom_site_fract_x
_atom_site_fract_y
_atom_site_fract_z
_atom_site_occupancy
_atom_site_U_iso_or_equiv
O3 O-2 -0.1589 -0.043 0.0929 1 0.0
O1 O-2 0.1547 -0.0022 0.5578 1 0.0
Zr1 Zr+4 0.25 0.25 0.0603 1 0.0
O2 O-2 0.0404 0.1787 0.2173 1 0.0
I1 I+5 -0.0061 -0.0302 0.2699 1 0.0
